data_7026844
loop_
_publ_author_name
'Blagg, Robin J.'
'Connelly, Neil G.'
'Haddow, Mairi F.'
'Hamilton, Alex'
'Lusi, Matteo'
'Orpen, A. Guy'
'Ridgway, Benjamin M.'

_publ_section_title
;
 Isomerism in rhodium(I) N,S-donor heteroscorpionates: ring substituent
 and ancillary ligand effects.
;
_journal_issue 48
_journal_name_full 'Dalton transactions (Cambridge, England : 2003)'
_journal_page_first 11616
_journal_page_last 11627
_journal_paper_doi 10.1039/c0dt00774a
_journal_volume 39
_journal_year 2010
_chemical_formula_moiety 'C34 H57 B N8 O P Rh S2, 0.5(C6 H14), 2(C H Cl3) '
_chemical_formula_sum 'C39 H66 B Cl6 N8 O P Rh S2'
_chemical_formula_weight 1084.51
_chemical_name_systematic
;
?
;
_space_group_IT_number 2
_symmetry_cell_setting triclinic
_symmetry_space_group_name_Hall '-P 1'
_symmetry_space_group_name_H-M 'P -1'
_atom_sites_solution_hydrogens geom
_atom_sites_solution_primary direct
_atom_sites_solution_secondary difmap
_audit_creation_method SHELXL-97
_cell_angle_alpha 78.64(3)
_cell_angle_beta 72.48(3)
_cell_angle_gamma 79.16(3)
_cell_formula_units_Z 2
_cell_length_a 12.598(3)
_cell_length_b 13.928(3)
_cell_length_c 15.347(3)
_cell_measurement_reflns_used 8567
_cell_measurement_temperature 100(2)
_cell_measurement_theta_max 27.4515
_cell_measurement_theta_min 2.1185
_cell_volume 2493.6(11)
_computing_cell_refinement 'Bruker APEX2'
_computing_data_collection 'Bruker APEX2'
_computing_data_reduction 'Bruker APEX2'
_computing_molecular_graphics 'Bruker SHELXTL'
_computing_publication_material 'Bruker SHELXTL'
_computing_structure_refinement 'SHELXL-97 (Sheldrick, 1997)'
_computing_structure_solution 'SHELXS-97 (Sheldrick, 1990)'
_diffrn_ambient_temperature 100(2)
_diffrn_measured_fraction_theta_full 0.996
_diffrn_measured_fraction_theta_max 0.996
_diffrn_measurement_device_type 'CCD area detector'
_diffrn_measurement_method 'phi and omega scans'
_diffrn_radiation_monochromator graphite
_diffrn_radiation_source 'fine-focus sealed tube'
_diffrn_radiation_type MoK\a
_diffrn_radiation_wavelength 0.71073
_diffrn_reflns_av_R_equivalents 0.0289
_diffrn_reflns_av_sigmaI/netI 0.0399
_diffrn_reflns_limit_h_max 16
_diffrn_reflns_limit_h_min -16
_diffrn_reflns_limit_k_max 18
_diffrn_reflns_limit_k_min -18
_diffrn_reflns_limit_l_max 19
_diffrn_reflns_limit_l_min -19
_diffrn_reflns_number 28328
_diffrn_reflns_theta_full 27.48
_diffrn_reflns_theta_max 27.48
_diffrn_reflns_theta_min 2.12
_exptl_absorpt_coefficient_mu 0.819
_exptl_absorpt_correction_T_max 0.8214
_exptl_absorpt_correction_T_min 0.6391
_exptl_absorpt_correction_type multi-scan
_exptl_absorpt_process_details 'SADABS (Sheldrick 2001)'
_exptl_crystal_colour yellow
_exptl_crystal_density_diffrn 1.444
_exptl_crystal_density_method 'not measured'
_exptl_crystal_description plate
_exptl_crystal_F_000 1126
_exptl_crystal_size_max 0.60
_exptl_crystal_size_mid 0.50
_exptl_crystal_size_min 0.25
_refine_diff_density_max 0.905
_refine_diff_density_min -0.570
_refine_diff_density_rms 0.089
_refine_ls_extinction_method none
_refine_ls_goodness_of_fit_ref 1.043
_refine_ls_hydrogen_treatment constr
_refine_ls_matrix_type full
_refine_ls_number_parameters 568
_refine_ls_number_reflns 11391
_refine_ls_number_restraints 64
_refine_ls_restrained_S_all 1.047
_refine_ls_R_factor_all 0.0465
_refine_ls_R_factor_gt 0.0363
_refine_ls_shift/su_max 0.002
_refine_ls_shift/su_mean 0.000
_refine_ls_structure_factor_coef Fsqd
_refine_ls_weighting_details 'calc w=1/[\s^2^(Fo^2^)+(0.0394P)^2^+2.0610P] where P=(Fo^2^+2Fc^2^)/3'
_refine_ls_weighting_scheme calc
_refine_ls_wR_factor_gt 0.0826
_refine_ls_wR_factor_ref 0.0871
_reflns_number_gt 9714
_reflns_number_total 11391
_reflns_threshold_expression >2sigma(I)
_cod_data_source_file c0dt00774a.txt
_cod_data_source_block 17
_cod_original_cell_volume 2493.7(9)
_cod_original_sg_symbol_H-M P-1
_cod_database_code 7026844

loop_
_symmetry_equiv_pos_as_xyz
'x, y, z'
'-x, -y, -z'

loop_
_atom_site_label
_atom_site_type_symbol
_atom_site_fract_x
_atom_site_fract_y
_atom_site_fract_z
_atom_site_U_iso_or_equiv
_atom_site_adp_type
_atom_site_occupancy
_atom_site_symmetry_multiplicity
_atom_site_calc_flag
_atom_site_refinement_flags
_atom_site_disorder_assembly
_atom_site_disorder_group
Rh1 Rh 0.227681(14) 0.279576(13) 0.422945(12) 0.01156(5) Uani 1 1 d . . .
P1 P 0.24115(5) 0.34417(4) 0.27203(4) 0.01291(12) Uani 1 1 d . . .
S1 S 0.40393(5) 0.17351(4) 0.38714(4) 0.01543(12) Uani 1 1 d . . .
S2 S 0.14826(5) 0.44510(4) 0.66652(4) 0.01643(12) Uani 1 1 d . . .
O1 O 0.00596(14) 0.40127(14) 0.48118(13) 0.0222(4) Uani 1 1 d . . .
B1 B 0.3482(2) 0.26288(19) 0.60130(19) 0.0133(5) Uani 1 1 d . . .
H1 H 0.3620 0.2697 0.6605 0.016 Uiso 1 1 calc R . .
N1 N 0.24218(15) 0.21246(14) 0.62518(14) 0.0132(4) Uani 1 1 d . . .
N2 N 0.19042(15) 0.20662(15) 0.56016(14) 0.0137(4) Uani 1 1 d . . .
N3 N 0.45291(15) 0.19840(14) 0.54669(14) 0.0137(4) Uani 1 1 d . . .
N4 N 0.54140(16) 0.16777(15) 0.58744(14) 0.0160(4) Uani 1 1 d . . .
N5 N 0.57640(15) 0.10037(14) 0.46134(14) 0.0135(4) Uani 1 1 d . . .
N6 N 0.33607(15) 0.36743(14) 0.54450(13) 0.0126(4) Uani 1 1 d . . .
N7 N 0.42102(16) 0.39816(15) 0.46727(13) 0.0145(4) Uani 1 1 d . . .
N8 N 0.29992(15) 0.52646(14) 0.51422(14) 0.0134(4) Uani 1 1 d . . .
C1 C 0.09213(19) 0.35638(18) 0.45461(16) 0.0157(5) Uani 1 1 d . . .
C3 C 0.10365(19) 0.15632(17) 0.60371(17) 0.0158(5) Uani 1 1 d . . .
C4 C 0.09870(19) 0.13030(18) 0.69684(17) 0.0173(5) Uani 1 1 d . . .
H4 H 0.0453 0.0946 0.7430 0.021 Uiso 1 1 calc R . .
C5 C 0.18699(19) 0.16674(17) 0.70858(16) 0.0154(5) Uani 1 1 d . . .
C6 C 0.0262(2) 0.1369(2) 0.55376(19) 0.0223(5) Uani 1 1 d . . .
H6A H -0.0347 0.1923 0.5542 0.033 Uiso 1 1 calc R . .
H6B H -0.0056 0.0759 0.5846 0.033 Uiso 1 1 calc R . .
H6C H 0.0682 0.1296 0.4898 0.033 Uiso 1 1 calc R . .
C7 C 0.2208(2) 0.1590(2) 0.79533(18) 0.0248(6) Uani 1 1 d . . .
H7A H 0.2879 0.1099 0.7938 0.037 Uiso 1 1 calc R . .
H7B H 0.1593 0.1386 0.8487 0.037 Uiso 1 1 calc R . .
H7C H 0.2372 0.2234 0.8004 0.037 Uiso 1 1 calc R . .
C8 C 0.47480(18) 0.15892(17) 0.46963(16) 0.0127(4) Uani 1 1 d . . .
C9 C 0.61384(19) 0.10949(17) 0.53421(17) 0.0161(5) Uani 1 1 d . . .
C10 C 0.7240(2) 0.0606(2) 0.54902(19) 0.0218(5) Uani 1 1 d . . .
H10A H 0.7327 0.0790 0.6046 0.033 Uiso 1 1 calc R . .
H10B H 0.7848 0.0818 0.4955 0.033 Uiso 1 1 calc R . .
H10C H 0.7269 -0.0113 0.5567 0.033 Uiso 1 1 calc R . .
C11 C 0.63415(19) 0.03974(17) 0.38791(17) 0.0165(5) Uani 1 1 d . . .
H11A H 0.5775 0.0174 0.3664 0.020 Uiso 1 1 calc R . .
H11B H 0.6787 -0.0196 0.4132 0.020 Uiso 1 1 calc R . .
C12 C 0.7115(2) 0.0968(2) 0.30642(19) 0.0248(6) Uani 1 1 d . . .
H12A H 0.6688 0.1584 0.2844 0.037 Uiso 1 1 calc R . .
H12B H 0.7426 0.0566 0.2565 0.037 Uiso 1 1 calc R . .
H12C H 0.7729 0.1123 0.3259 0.037 Uiso 1 1 calc R . .
C13 C 0.26249(18) 0.44528(17) 0.57479(16) 0.0124(4) Uani 1 1 d . . .
C14 C 0.39638(18) 0.49371(18) 0.45112(16) 0.0141(5) Uani 1 1 d . . .
C15 C 0.4638(2) 0.55963(19) 0.37409(17) 0.0194(5) Uani 1 1 d . . .
H15A H 0.5338 0.5211 0.3433 0.029 Uiso 1 1 calc R . .
H15B H 0.4814 0.6126 0.3989 0.029 Uiso 1 1 calc R . .
H15C H 0.4206 0.5885 0.3295 0.029 Uiso 1 1 calc R . .
C16 C 0.2495(2) 0.62896(18) 0.52256(18) 0.0195(5) Uani 1 1 d . . .
H16A H 0.1667 0.6328 0.5414 0.023 Uiso 1 1 calc R . .
H16B H 0.2717 0.6705 0.4615 0.023 Uiso 1 1 calc R . .
C17 C 0.2854(2) 0.66918(19) 0.59226(19) 0.0234(6) Uani 1 1 d . . .
H17A H 0.2629 0.6287 0.6530 0.035 Uiso 1 1 calc R . .
H17B H 0.2493 0.7376 0.5961 0.035 Uiso 1 1 calc R . .
H17C H 0.3672 0.6674 0.5729 0.035 Uiso 1 1 calc R . .
C18 C 0.16386(19) 0.27621(18) 0.22454(17) 0.0151(5) Uani 1 1 d . . .
H18 H 0.1784 0.3012 0.1569 0.018 Uiso 1 1 calc R . .
C19 C 0.03624(19) 0.29092(18) 0.26757(18) 0.0175(5) Uani 1 1 d . . .
H19A H 0.0192 0.2682 0.3350 0.021 Uiso 1 1 calc R . .
H19B H 0.0068 0.3621 0.2576 0.021 Uiso 1 1 calc R . .
C20 C -0.0213(2) 0.23296(19) 0.22435(18) 0.0201(5) Uani 1 1 d . . .
H20A H -0.1033 0.2420 0.2540 0.024 Uiso 1 1 calc R . .
H20B H -0.0088 0.2591 0.1578 0.024 Uiso 1 1 calc R . .
C21 C 0.0240(2) 0.12280(19) 0.2358(2) 0.0254(6) Uani 1 1 d . . .
H21A H 0.0053 0.0951 0.3023 0.030 Uiso 1 1 calc R . .
H21B H -0.0122 0.0877 0.2048 0.030 Uiso 1 1 calc R . .
C22 C 0.1506(2) 0.1065(2) 0.1947(2) 0.0295(6) Uani 1 1 d . . .
H22A H 0.1686 0.1267 0.1269 0.035 Uiso 1 1 calc R . .
H22B H 0.1788 0.0352 0.2069 0.035 Uiso 1 1 calc R . .
C23 C 0.2096(2) 0.16556(19) 0.2356(2) 0.0244(6) Uani 1 1 d . . .
H23A H 0.2912 0.1567 0.2045 0.029 Uiso 1 1 calc R . .
H23B H 0.1991 0.1397 0.3021 0.029 Uiso 1 1 calc R . .
C24 C 0.38557(19) 0.32760(18) 0.19409(16) 0.0162(5) Uani 1 1 d . . .
H24 H 0.4148 0.2567 0.2114 0.019 Uiso 1 1 calc R . .
C25 C 0.4016(2) 0.3395(2) 0.08936(17) 0.0225(5) Uani 1 1 d . . .
H25A H 0.3532 0.2986 0.0768 0.027 Uiso 1 1 calc R . .
H25B H 0.3789 0.4094 0.0658 0.027 Uiso 1 1 calc R . .
C26 C 0.5245(2) 0.3078(2) 0.03952(19) 0.0266(6) Uani 1 1 d . . .
H26A H 0.5440 0.2358 0.0575 0.032 Uiso 1 1 calc R . .
H26B H 0.5342 0.3205 -0.0280 0.032 Uiso 1 1 calc R . .
C27 C 0.6038(2) 0.3626(2) 0.06224(19) 0.0273(6) Uani 1 1 d . . .
H27A H 0.5906 0.4337 0.0377 0.033 Uiso 1 1 calc R . .
H27B H 0.6825 0.3368 0.0322 0.033 Uiso 1 1 calc R . .
C28 C 0.5860(2) 0.3501(2) 0.16649(19) 0.0238(6) Uani 1 1 d . . .
H28A H 0.6052 0.2795 0.1903 0.029 Uiso 1 1 calc R . .
H28B H 0.6366 0.3883 0.1798 0.029 Uiso 1 1 calc R . .
C29 C 0.4647(2) 0.3858(2) 0.21532(18) 0.0199(5) Uani 1 1 d . . .
H29A H 0.4464 0.4572 0.1941 0.024 Uiso 1 1 calc R . .
H29B H 0.4546 0.3762 0.2828 0.024 Uiso 1 1 calc R . .
C30 C 0.17423(19) 0.47415(17) 0.25251(16) 0.0142(5) Uani 1 1 d . . .
H30 H 0.0930 0.4737 0.2866 0.017 Uiso 1 1 calc R . .
C31 C 0.2159(2) 0.54514(19) 0.29563(18) 0.0195(5) Uani 1 1 d . . .
H31A H 0.2104 0.5183 0.3613 0.023 Uiso 1 1 calc R . .
H31B H 0.2959 0.5505 0.2633 0.023 Uiso 1 1 calc R . .
C32 C 0.1470(2) 0.64754(19) 0.28911(18) 0.0212(5) Uani 1 1 d . . .
H32A H 0.1776 0.6924 0.3151 0.025 Uiso 1 1 calc R . .
H32B H 0.0683 0.6431 0.3262 0.025 Uiso 1 1 calc R . .
C33 C 0.1494(2) 0.69014(19) 0.18860(18) 0.0219(5) Uani 1 1 d . . .
H33A H 0.1012 0.7550 0.1865 0.026 Uiso 1 1 calc R . .
H33B H 0.2272 0.7005 0.1527 0.026 Uiso 1 1 calc R . .
C34 C 0.1077(2) 0.62003(19) 0.14534(18) 0.0196(5) Uani 1 1 d . . .
H34A H 0.0276 0.6148 0.1776 0.024 Uiso 1 1 calc R . .
H34B H 0.1134 0.6471 0.0797 0.024 Uiso 1 1 calc R . .
C35 C 0.1763(2) 0.51743(18) 0.15169(17) 0.0177(5) Uani 1 1 d . . .
H35A H 0.2549 0.5217 0.1145 0.021 Uiso 1 1 calc R . .
H35B H 0.1453 0.4728 0.1257 0.021 Uiso 1 1 calc R . .
C36 C 0.8019(2) 0.5859(2) 0.11924(19) 0.0232(5) Uani 1 1 d . . .
H36 H 0.8198 0.5955 0.1759 0.028 Uiso 1 1 calc R . .
C37 C 0.4908(2) 0.8735(2) 0.1836(2) 0.0311(6) Uani 1 1 d . . .
H37 H 0.5332 0.8285 0.2249 0.037 Uiso 1 1 calc R . .
Cl1 Cl 0.65468(6) 0.60281(6) 0.13993(5) 0.03133(16) Uani 1 1 d . . .
Cl2 Cl 0.86094(6) 0.67471(5) 0.02641(5) 0.02950(15) Uani 1 1 d . . .
Cl3 Cl 0.86053(6) 0.46594(6) 0.09489(5) 0.03426(17) Uani 1 1 d . . .
Cl4 Cl 0.47023(7) 0.99443(6) 0.21061(6) 0.03944(18) Uani 1 1 d . . .
Cl5 Cl 0.36135(7) 0.83127(8) 0.20294(7) 0.0524(2) Uani 1 1 d . . .
Cl6 Cl 0.57154(7) 0.87064(7) 0.06846(6) 0.0444(2) Uani 1 1 d . . .
C38A C 0.2502(5) 0.9028(4) 0.9795(4) 0.0657(16) Uani 0.805(6) 1 d PDU A 1
H38A H 0.2335 0.8357 0.9846 0.098 Uiso 0.805(6) 1 calc PR A 1
H38B H 0.3055 0.9013 1.0132 0.098 Uiso 0.805(6) 1 calc PR A 1
H38C H 0.2806 0.9291 0.9143 0.098 Uiso 0.805(6) 1 calc PR A 1
C39A C 0.1465(4) 0.9664(4) 1.0193(3) 0.0582(15) Uani 0.805(6) 1 d PDU A 1
H39A H 0.1232 0.9459 1.0870 0.070 Uiso 0.805(6) 1 calc PR A 1
H39B H 0.1624 1.0355 1.0076 0.070 Uiso 0.805(6) 1 calc PR A 1
C40A C 0.0529(4) 0.9633(3) 0.9819(3) 0.0566(15) Uani 0.805(6) 1 d PDU . 1
H40A H 0.0327 0.8954 0.9981 0.068 Uiso 0.805(6) 1 calc PR A 1
H40B H 0.0781 0.9784 0.9136 0.068 Uiso 0.805(6) 1 calc PR A 1
C38B C 0.1691(13) 0.8742(19) 0.9670(18) 0.098(10) Uani 0.195(6) 1 d PDU A 2
H38D H 0.1749 0.9451 0.9531 0.147 Uiso 0.195(6) 1 calc PR A 2
H38E H 0.2161 0.8418 0.9144 0.147 Uiso 0.195(6) 1 calc PR A 2
H38F H 0.1946 0.8454 1.0220 0.147 Uiso 0.195(6) 1 calc PR A 2
C39B C 0.0485(14) 0.8595(7) 0.9845(11) 0.063(6) Uani 0.195(6) 1 d PDU A 2
H39C H 0.0223 0.8193 1.0457 0.075 Uiso 0.195(6) 1 calc PR A 2
H39D H 0.0410 0.8249 0.9366 0.075 Uiso 0.195(6) 1 calc PR A 2
C40B C -0.0216(15) 0.9639(9) 0.9813(17) 0.083(8) Uani 0.195(6) 1 d PDU . 2
H40C H -0.0214 0.9903 0.9165 0.100 Uiso 0.195(6) 1 calc PR A 2
H40D H -0.1003 0.9580 1.0174 0.100 Uiso 0.195(6) 1 calc PR A 2

loop_
_atom_site_aniso_label
_atom_site_aniso_U_11
_atom_site_aniso_U_22
_atom_site_aniso_U_33
_atom_site_aniso_U_23
_atom_site_aniso_U_13
_atom_site_aniso_U_12
Rh1 0.00945(8) 0.01250(9) 0.01271(9) -0.00126(7) -0.00327(6) -0.00169(6)
P1 0.0115(3) 0.0145(3) 0.0133(3) -0.0020(2) -0.0037(2) -0.0028(2)
S1 0.0134(3) 0.0171(3) 0.0159(3) -0.0043(2) -0.0050(2) 0.0010(2)
S2 0.0128(3) 0.0170(3) 0.0169(3) -0.0029(2) -0.0013(2) -0.0001(2)
O1 0.0154(8) 0.0271(10) 0.0228(10) -0.0061(8) -0.0046(7) 0.0022(7)
B1 0.0141(12) 0.0121(12) 0.0146(13) -0.0038(10) -0.0040(10) -0.0020(9)
N1 0.0127(9) 0.0106(9) 0.0156(10) -0.0023(8) -0.0029(7) -0.0013(7)
N2 0.0103(9) 0.0169(10) 0.0149(10) -0.0022(8) -0.0047(7) -0.0024(7)
N3 0.0127(9) 0.0139(10) 0.0161(10) -0.0018(8) -0.0064(8) -0.0024(7)
N4 0.0132(9) 0.0163(10) 0.0205(11) -0.0027(8) -0.0080(8) -0.0017(7)
N5 0.0103(9) 0.0123(10) 0.0175(10) -0.0020(8) -0.0033(7) -0.0016(7)
N6 0.0110(9) 0.0142(10) 0.0128(10) -0.0023(8) -0.0013(7) -0.0047(7)
N7 0.0135(9) 0.0172(10) 0.0133(10) -0.0019(8) -0.0021(7) -0.0060(7)
N8 0.0134(9) 0.0123(10) 0.0158(10) -0.0029(8) -0.0052(7) -0.0019(7)
C1 0.0170(11) 0.0181(12) 0.0134(11) -0.0005(9) -0.0064(9) -0.0044(9)
C3 0.0127(10) 0.0128(11) 0.0215(13) -0.0017(10) -0.0046(9) -0.0018(8)
C4 0.0155(11) 0.0134(12) 0.0186(12) -0.0008(10) 0.0011(9) -0.0025(9)
C5 0.0168(11) 0.0122(11) 0.0146(12) -0.0017(9) -0.0015(9) -0.0007(9)
C6 0.0192(12) 0.0237(14) 0.0263(14) 0.0016(11) -0.0083(10) -0.0109(10)
C7 0.0308(14) 0.0279(15) 0.0168(13) -0.0003(11) -0.0051(11) -0.0119(11)
C8 0.0106(10) 0.0105(11) 0.0160(11) -0.0003(9) -0.0016(8) -0.0038(8)
C9 0.0142(11) 0.0131(11) 0.0214(13) -0.0019(10) -0.0043(9) -0.0044(9)
C10 0.0132(11) 0.0237(14) 0.0295(14) -0.0054(11) -0.0090(10) 0.0016(9)
C11 0.0150(11) 0.0118(11) 0.0209(13) -0.0042(10) -0.0030(9) 0.0010(9)
C12 0.0243(13) 0.0190(13) 0.0233(14) -0.0020(11) 0.0023(10) -0.0001(10)
C13 0.0121(10) 0.0134(11) 0.0140(11) -0.0029(9) -0.0063(8) -0.0021(8)
C14 0.0127(10) 0.0170(12) 0.0149(11) -0.0041(9) -0.0049(9) -0.0041(9)
C15 0.0194(12) 0.0198(13) 0.0202(13) 0.0002(10) -0.0053(10) -0.0090(10)
C16 0.0161(11) 0.0138(12) 0.0273(14) -0.0009(10) -0.0059(10) -0.0015(9)
C17 0.0218(12) 0.0158(13) 0.0313(15) -0.0085(11) -0.0018(11) -0.0033(10)
C18 0.0164(11) 0.0154(12) 0.0153(12) -0.0039(9) -0.0056(9) -0.0022(9)
C19 0.0174(11) 0.0158(12) 0.0206(13) -0.0058(10) -0.0057(9) -0.0017(9)
C20 0.0190(12) 0.0205(13) 0.0227(13) -0.0044(10) -0.0054(10) -0.0068(10)
C21 0.0297(14) 0.0161(13) 0.0348(16) -0.0033(11) -0.0127(12) -0.0083(10)
C22 0.0304(14) 0.0184(14) 0.0464(19) -0.0149(13) -0.0180(13) 0.0030(11)
C23 0.0226(13) 0.0180(13) 0.0375(16) -0.0092(12) -0.0150(11) 0.0019(10)
C24 0.0150(11) 0.0191(12) 0.0130(11) -0.0027(9) -0.0028(9) -0.0005(9)
C25 0.0175(12) 0.0324(15) 0.0150(12) -0.0051(11) -0.0024(9) 0.0014(10)
C26 0.0202(13) 0.0365(16) 0.0183(13) -0.0047(12) -0.0007(10) 0.0012(11)
C27 0.0185(12) 0.0309(15) 0.0251(14) 0.0007(12) 0.0017(10) -0.0028(11)
C28 0.0150(12) 0.0274(14) 0.0270(14) -0.0018(11) -0.0027(10) -0.0058(10)
C29 0.0170(11) 0.0245(14) 0.0174(12) -0.0019(10) -0.0014(9) -0.0079(10)
C30 0.0137(10) 0.0133(11) 0.0163(12) -0.0023(9) -0.0047(9) -0.0023(8)
C31 0.0210(12) 0.0205(13) 0.0206(13) -0.0045(10) -0.0088(10) -0.0047(10)
C32 0.0246(13) 0.0182(13) 0.0222(13) -0.0056(10) -0.0059(10) -0.0040(10)
C33 0.0246(13) 0.0147(12) 0.0232(14) -0.0026(10) -0.0031(10) -0.0013(10)
C34 0.0196(12) 0.0191(13) 0.0178(12) 0.0009(10) -0.0050(10) -0.0007(9)
C35 0.0211(12) 0.0164(12) 0.0162(12) -0.0018(10) -0.0057(9) -0.0039(9)
C36 0.0228(13) 0.0268(14) 0.0199(13) -0.0041(11) -0.0056(10) -0.0030(10)
C37 0.0310(15) 0.0274(15) 0.0394(18) -0.0085(13) -0.0165(13) 0.0003(12)
Cl1 0.0217(3) 0.0358(4) 0.0323(4) -0.0023(3) -0.0039(3) -0.0026(3)
Cl2 0.0325(3) 0.0336(4) 0.0217(3) -0.0012(3) -0.0041(3) -0.0113(3)
Cl3 0.0313(4) 0.0285(4) 0.0387(4) -0.0080(3) -0.0045(3) 0.0013(3)
Cl4 0.0460(4) 0.0265(4) 0.0456(5) -0.0103(3) -0.0153(4) 0.0053(3)
Cl5 0.0414(5) 0.0650(6) 0.0623(6) -0.0133(5) -0.0223(4) -0.0178(4)
Cl6 0.0500(5) 0.0462(5) 0.0397(5) -0.0160(4) -0.0142(4) -0.0004(4)
C38A 0.076(4) 0.081(4) 0.045(3) -0.007(3) -0.021(3) -0.020(3)
C39A 0.107(4) 0.041(3) 0.032(2) -0.005(2) -0.030(3) -0.004(3)
C40A 0.111(4) 0.033(3) 0.040(3) 0.007(2) -0.032(3) -0.038(3)
C38B 0.064(10) 0.10(2) 0.068(16) 0.043(15) 0.018(12) 0.023(10)
C39B 0.137(13) 0.042(9) 0.046(10) 0.043(7) -0.074(10) -0.073(9)
C40B 0.061(12) 0.113(16) 0.063(14) 0.025(14) -0.019(12) -0.016(11)

loop_
_atom_type_symbol
_atom_type_description
_atom_type_scat_dispersion_real
_atom_type_scat_dispersion_imag
_atom_type_scat_source
C C 0.0033 0.0016 'International Tables Vol C Tables 4.2.6.8 and 6.1.1.4'
H H 0.0000 0.0000 'International Tables Vol C Tables 4.2.6.8 and 6.1.1.4'
B B 0.0013 0.0007 'International Tables Vol C Tables 4.2.6.8 and 6.1.1.4'
O O 0.0106 0.0060 'International Tables Vol C Tables 4.2.6.8 and 6.1.1.4'
P P 0.1023 0.0942 'International Tables Vol C Tables 4.2.6.8 and 6.1.1.4'
S S 0.1246 0.1234 'International Tables Vol C Tables 4.2.6.8 and 6.1.1.4'
Rh Rh -1.1178 0.9187 'International Tables Vol C Tables 4.2.6.8 and 6.1.1.4'
Cl Cl 0.1484 0.1585 'International Tables Vol C Tables 4.2.6.8 and 6.1.1.4'
N N 0.0061 0.0033 'International Tables Vol C Tables 4.2.6.8 and 6.1.1.4'

loop_
_geom_angle_atom_site_label_1
_geom_angle_atom_site_label_2
_geom_angle_atom_site_label_3
_geom_angle
_geom_angle_site_symmetry_1
_geom_angle_site_symmetry_3
C1 Rh1 N2 87.53(10) . .
C1 Rh1 P1 88.54(8) . .
N2 Rh1 P1 168.98(5) . .
C1 Rh1 S1 177.56(8) . .
N2 Rh1 S1 90.11(6) . .
P1 Rh1 S1 93.67(4) . .
C18 P1 C24 102.72(11) . .
C18 P1 C30 103.25(11) . .
C24 P1 C30 110.62(11) . .
C18 P1 Rh1 109.68(8) . .
C24 P1 Rh1 114.25(8) . .
C30 P1 Rh1 115.00(8) . .
C8 S1 Rh1 112.91(8) . .
N1 B1 N6 112.78(19) . .
N1 B1 N3 110.81(19) . .
N6 B1 N3 108.98(19) . .
N1 B1 H1 108.0 . .
N6 B1 H1 108.0 . .
N3 B1 H1 108.0 . .
C5 N1 N2 109.58(19) . .
C5 N1 B1 127.9(2) . .
N2 N1 B1 122.48(19) . .
C3 N2 N1 106.79(19) . .
C3 N2 Rh1 126.85(16) . .
N1 N2 Rh1 125.89(15) . .
C8 N3 N4 110.35(18) . .
C8 N3 B1 133.28(19) . .
N4 N3 B1 116.19(18) . .
C9 N4 N3 105.17(19) . .
C8 N5 C9 106.91(19) . .
C8 N5 C11 126.23(19) . .
C9 N5 C11 126.86(19) . .
C13 N6 N7 110.89(19) . .
C13 N6 B1 125.12(19) . .
N7 N6 B1 121.66(18) . .
C14 N7 N6 105.14(19) . .
C14 N8 C13 107.48(19) . .
C14 N8 C16 127.4(2) . .
C13 N8 C16 124.9(2) . .
O1 C1 Rh1 174.9(2) . .
N2 C3 C4 109.9(2) . .
N2 C3 C6 121.7(2) . .
C4 C3 C6 128.5(2) . .
C5 C4 C3 106.0(2) . .
C5 C4 H4 127.0 . .
C3 C4 H4 127.0 . .
N1 C5 C4 107.8(2) . .
N1 C5 C7 124.0(2) . .
C4 C5 C7 128.3(2) . .
C3 C6 H6A 109.5 . .
C3 C6 H6B 109.5 . .
H6A C6 H6B 109.5 . .
C3 C6 H6C 109.5 . .
H6A C6 H6C 109.5 . .
H6B C6 H6C 109.5 . .
C5 C7 H7A 109.5 . .
C5 C7 H7B 109.5 . .
H7A C7 H7B 109.5 . .
C5 C7 H7C 109.5 . .
H7A C7 H7C 109.5 . .
H7B C7 H7C 109.5 . .
N3 C8 N5 106.39(19) . .
N3 C8 S1 132.37(17) . .
N5 C8 S1 121.20(18) . .
N4 C9 N5 111.1(2) . .
N4 C9 C10 124.6(2) . .
N5 C9 C10 124.2(2) . .
C9 C10 H10A 109.5 . .
C9 C10 H10B 109.5 . .
H10A C10 H10B 109.5 . .
C9 C10 H10C 109.5 . .
H10A C10 H10C 109.5 . .
H10B C10 H10C 109.5 . .
N5 C11 C12 111.7(2) . .
N5 C11 H11A 109.3 . .
C12 C11 H11A 109.3 . .
N5 C11 H11B 109.3 . .
C12 C11 H11B 109.3 . .
H11A C11 H11B 107.9 . .
C11 C12 H12A 109.5 . .
C11 C12 H12B 109.5 . .
H12A C12 H12B 109.5 . .
C11 C12 H12C 109.5 . .
H12A C12 H12C 109.5 . .
H12B C12 H12C 109.5 . .
N6 C13 N8 105.24(19) . .
N6 C13 S2 128.13(18) . .
N8 C13 S2 126.63(18) . .
N7 C14 N8 111.2(2) . .
N7 C14 C15 124.7(2) . .
N8 C14 C15 124.1(2) . .
C14 C15 H15A 109.5 . .
C14 C15 H15B 109.5 . .
H15A C15 H15B 109.5 . .
C14 C15 H15C 109.5 . .
H15A C15 H15C 109.5 . .
H15B C15 H15C 109.5 . .
N8 C16 C17 112.1(2) . .
N8 C16 H16A 109.2 . .
C17 C16 H16A 109.2 . .
N8 C16 H16B 109.2 . .
C17 C16 H16B 109.2 . .
H16A C16 H16B 107.9 . .
C16 C17 H17A 109.5 . .
C16 C17 H17B 109.5 . .
H17A C17 H17B 109.5 . .
C16 C17 H17C 109.5 . .
H17A C17 H17C 109.5 . .
H17B C17 H17C 109.5 . .
C19 C18 C23 109.9(2) . .
C19 C18 P1 113.81(17) . .
C23 C18 P1 109.89(16) . .
C19 C18 H18 107.7 . .
C23 C18 H18 107.7 . .
P1 C18 H18 107.7 . .
C20 C19 C18 110.5(2) . .
C20 C19 H19A 109.5 . .
C18 C19 H19A 109.5 . .
C20 C19 H19B 109.5 . .
C18 C19 H19B 109.5 . .
H19A C19 H19B 108.1 . .
C21 C20 C19 111.3(2) . .
C21 C20 H20A 109.4 . .
C19 C20 H20A 109.4 . .
C21 C20 H20B 109.4 . .
C19 C20 H20B 109.4 . .
H20A C20 H20B 108.0 . .
C22 C21 C20 110.8(2) . .
C22 C21 H21A 109.5 . .
C20 C21 H21A 109.5 . .
C22 C21 H21B 109.5 . .
C20 C21 H21B 109.5 . .
H21A C21 H21B 108.1 . .
C21 C22 C23 111.3(2) . .
C21 C22 H22A 109.4 . .
C23 C22 H22A 109.4 . .
C21 C22 H22B 109.4 . .
C23 C22 H22B 109.4 . .
H22A C22 H22B 108.0 . .
C22 C23 C18 111.9(2) . .
C22 C23 H23A 109.2 . .
C18 C23 H23A 109.2 . .
C22 C23 H23B 109.2 . .
C18 C23 H23B 109.2 . .
H23A C23 H23B 107.9 . .
C29 C24 C25 110.7(2) . .
C29 C24 P1 112.39(17) . .
C25 C24 P1 119.01(16) . .
C29 C24 H24 104.4 . .
C25 C24 H24 104.4 . .
P1 C24 H24 104.4 . .
C26 C25 C24 110.4(2) . .
C26 C25 H25A 109.6 . .
C24 C25 H25A 109.6 . .
C26 C25 H25B 109.6 . .
C24 C25 H25B 109.6 . .
H25A C25 H25B 108.1 . .
C27 C26 C25 112.0(2) . .
C27 C26 H26A 109.2 . .
C25 C26 H26A 109.2 . .
C27 C26 H26B 109.2 . .
C25 C26 H26B 109.2 . .
H26A C26 H26B 107.9 . .
C26 C27 C28 110.8(2) . .
C26 C27 H27A 109.5 . .
C28 C27 H27A 109.5 . .
C26 C27 H27B 109.5 . .
C28 C27 H27B 109.5 . .
H27A C27 H27B 108.1 . .
C29 C28 C27 110.9(2) . .
C29 C28 H28A 109.5 . .
C27 C28 H28A 109.5 . .
C29 C28 H28B 109.5 . .
C27 C28 H28B 109.5 . .
H28A C28 H28B 108.0 . .
C28 C29 C24 109.8(2) . .
C28 C29 H29A 109.7 . .
C24 C29 H29A 109.7 . .
C28 C29 H29B 109.7 . .
C24 C29 H29B 109.7 . .
H29A C29 H29B 108.2 . .
C31 C30 C35 110.11(19) . .
C31 C30 P1 113.46(16) . .
C35 C30 P1 115.92(17) . .
C31 C30 H30 105.4 . .
C35 C30 H30 105.4 . .
P1 C30 H30 105.4 . .
C32 C31 C30 111.1(2) . .
C32 C31 H31A 109.4 . .
C30 C31 H31A 109.4 . .
C32 C31 H31B 109.4 . .
C30 C31 H31B 109.4 . .
H31A C31 H31B 108.0 . .
C31 C32 C33 111.1(2) . .
C31 C32 H32A 109.4 . .
C33 C32 H32A 109.4 . .
C31 C32 H32B 109.4 . .
C33 C32 H32B 109.4 . .
H32A C32 H32B 108.0 . .
C34 C33 C32 110.6(2) . .
C34 C33 H33A 109.5 . .
C32 C33 H33A 109.5 . .
C34 C33 H33B 109.5 . .
C32 C33 H33B 109.5 . .
H33A C33 H33B 108.1 . .
C35 C34 C33 111.1(2) . .
C35 C34 H34A 109.4 . .
C33 C34 H34A 109.4 . .
C35 C34 H34B 109.4 . .
C33 C34 H34B 109.4 . .
H34A C34 H34B 108.0 . .
C34 C35 C30 111.3(2) . .
C34 C35 H35A 109.4 . .
C30 C35 H35A 109.4 . .
C34 C35 H35B 109.4 . .
C30 C35 H35B 109.4 . .
H35A C35 H35B 108.0 . .
Cl3 C36 Cl1 110.97(15) . .
Cl3 C36 Cl2 110.10(15) . .
Cl1 C36 Cl2 109.92(15) . .
Cl3 C36 H36 108.6 . .
Cl1 C36 H36 108.6 . .
Cl2 C36 H36 108.6 . .
Cl6 C37 Cl5 110.82(16) . .
Cl6 C37 Cl4 110.05(18) . .
Cl5 C37 Cl4 110.88(16) . .
Cl6 C37 H37 108.3 . .
Cl5 C37 H37 108.3 . .
Cl4 C37 H37 108.3 . .
C40A C39A C38A 113.8(4) . .
C40A C39A H39A 108.8 . .
C38A C39A H39A 108.8 . .
C40A C39A H39B 108.8 . .
C38A C39A H39B 108.8 . .
H39A C39A H39B 107.7 . .
C39A C40A C40A 113.5(5) . 2_577
C39A C40A H40A 108.9 . .
C40A C40A H40A 108.9 2_577 .
C39A C40A H40B 108.9 . .
C40A C40A H40B 108.9 2_577 .
H40A C40A H40B 107.7 . .
C39B C38B H38D 109.5 . .
C39B C38B H38E 109.5 . .
H38D C38B H38E 109.5 . .
C39B C38B H38F 109.5 . .
H38D C38B H38F 109.5 . .
H38E C38B H38F 109.5 . .
C38B C39B C40B 106.8(10) . .
C38B C39B H39C 110.4 . .
C40B C39B H39C 110.4 . .
C38B C39B H39D 110.4 . .
C40B C39B H39D 110.4 . .
H39C C39B H39D 108.6 . .
C40B C40B C39B 113.5(12) 2_577 .
C40B C40B H40C 108.9 2_577 .
C39B C40B H40C 108.9 . .
C40B C40B H40D 108.9 2_577 .
C39B C40B H40D 108.9 . .
H40C C40B H40D 107.7 . .

loop_
_geom_bond_atom_site_label_1
_geom_bond_atom_site_label_2
_geom_bond_distance
_geom_bond_site_symmetry_2
Rh1 C1 1.821(2) .
Rh1 N2 2.104(2) .
Rh1 P1 2.2808(9) .
Rh1 S1 2.4013(10) .
P1 C18 1.850(2) .
P1 C24 1.853(2) .
P1 C30 1.855(2) .
S1 C8 1.718(2) .
S2 C13 1.683(2) .
O1 C1 1.146(3) .
B1 N1 1.539(3) .
B1 N6 1.549(3) .
B1 N3 1.560(3) .
B1 H1 1.0000 .
N1 C5 1.355(3) .
N1 N2 1.368(3) .
N2 C3 1.340(3) .
N3 C8 1.334(3) .
N3 N4 1.397(3) .
N4 C9 1.301(3) .
N5 C8 1.367(3) .
N5 C9 1.373(3) .
N5 C11 1.471(3) .
N6 C13 1.346(3) .
N6 N7 1.394(3) .
N7 C14 1.300(3) .
N8 C14 1.371(3) .
N8 C13 1.374(3) .
N8 C16 1.463(3) .
C3 C4 1.389(3) .
C3 C6 1.498(3) .
C4 C5 1.377(3) .
C4 H4 0.9500 .
C5 C7 1.494(3) .
C6 H6A 0.9800 .
C6 H6B 0.9800 .
C6 H6C 0.9800 .
C7 H7A 0.9800 .
C7 H7B 0.9800 .
C7 H7C 0.9800 .
C9 C10 1.488(3) .
C10 H10A 0.9800 .
C10 H10B 0.9800 .
C10 H10C 0.9800 .
C11 C12 1.520(3) .
C11 H11A 0.9900 .
C11 H11B 0.9900 .
C12 H12A 0.9800 .
C12 H12B 0.9800 .
C12 H12C 0.9800 .
C14 C15 1.491(3) .
C15 H15A 0.9800 .
C15 H15B 0.9800 .
C15 H15C 0.9800 .
C16 C17 1.511(4) .
C16 H16A 0.9900 .
C16 H16B 0.9900 .
C17 H17A 0.9800 .
C17 H17B 0.9800 .
C17 H17C 0.9800 .
C18 C19 1.534(3) .
C18 C23 1.536(3) .
C18 H18 1.0000 .
C19 C20 1.529(3) .
C19 H19A 0.9900 .
C19 H19B 0.9900 .
C20 C21 1.528(4) .
C20 H20A 0.9900 .
C20 H20B 0.9900 .
C21 C22 1.518(4) .
C21 H21A 0.9900 .
C21 H21B 0.9900 .
C22 C23 1.530(4) .
C22 H22A 0.9900 .
C22 H22B 0.9900 .
C23 H23A 0.9900 .
C23 H23B 0.9900 .
C24 C29 1.536(3) .
C24 C25 1.537(3) .
C24 H24 1.0000 .
C25 C26 1.529(3) .
C25 H25A 0.9900 .
C25 H25B 0.9900 .
C26 C27 1.518(4) .
C26 H26A 0.9900 .
C26 H26B 0.9900 .
C27 C28 1.526(4) .
C27 H27A 0.9900 .
C27 H27B 0.9900 .
C28 C29 1.522(3) .
C28 H28A 0.9900 .
C28 H28B 0.9900 .
C29 H29A 0.9900 .
C29 H29B 0.9900 .
C30 C31 1.534(3) .
C30 C35 1.540(3) .
C30 H30 1.0000 .
C31 C32 1.526(4) .
C31 H31A 0.9900 .
C31 H31B 0.9900 .
C32 C33 1.533(4) .
C32 H32A 0.9900 .
C32 H32B 0.9900 .
C33 C34 1.526(4) .
C33 H33A 0.9900 .
C33 H33B 0.9900 .
C34 C35 1.526(3) .
C34 H34A 0.9900 .
C34 H34B 0.9900 .
C35 H35A 0.9900 .
C35 H35B 0.9900 .
C36 Cl3 1.759(3) .
C36 Cl1 1.762(3) .
C36 Cl2 1.768(3) .
C36 H36 1.0000 .
C37 Cl6 1.757(3) .
C37 Cl5 1.760(3) .
C37 Cl4 1.767(3) .
C37 H37 1.0000 .
C38A C39A 1.470(6) .
C38A H38A 0.9800 .
C38A H38B 0.9800 .
C38A H38C 0.9800 .
C39A C40A 1.468(6) .
C39A H39A 0.9900 .
C39A H39B 0.9900 .
C40A C40A 1.549(8) 2_577
C40A H40A 0.9900 .
C40A H40B 0.9900 .
C38B C39B 1.507(10) .
C38B H38D 0.9800 .
C38B H38E 0.9800 .
C38B H38F 0.9800 .
C39B C40B 1.554(10) .
C39B H39C 0.9900 .
C39B H39D 0.9900 .
C40B C40B 1.502(10) 2_577
C40B H40C 0.9900 .
C40B H40D 0.9900 .

loop_
_geom_torsion_atom_site_label_1
_geom_torsion_atom_site_label_2
_geom_torsion_atom_site_label_3
_geom_torsion_atom_site_label_4
_geom_torsion
_geom_torsion_site_symmetry_4
C1 Rh1 P1 C18 -83.42(11) .
N2 Rh1 P1 C18 -14.3(3) .
S1 Rh1 P1 C18 95.55(8) .
C1 Rh1 P1 C24 161.90(12) .
N2 Rh1 P1 C24 -129.0(3) .
S1 Rh1 P1 C24 -19.13(9) .
C1 Rh1 P1 C30 32.39(11) .
N2 Rh1 P1 C30 101.5(3) .
S1 Rh1 P1 C30 -148.64(8) .
N2 Rh1 S1 C8 -45.05(10) .
P1 Rh1 S1 C8 145.31(9) .
N6 B1 N1 C5 -131.3(2) .
N3 B1 N1 C5 106.2(3) .
N6 B1 N1 N2 49.9(3) .
N3 B1 N1 N2 -72.5(3) .
C5 N1 N2 C3 -0.5(2) .
B1 N1 N2 C3 178.4(2) .
C5 N1 N2 Rh1 171.95(15) .
B1 N1 N2 Rh1 -9.1(3) .
C1 Rh1 N2 C3 60.7(2) .
P1 Rh1 N2 C3 -8.5(4) .
S1 Rh1 N2 C3 -118.67(19) .
C1 Rh1 N2 N1 -110.28(19) .
P1 Rh1 N2 N1 -179.50(19) .
S1 Rh1 N2 N1 70.33(17) .
N1 B1 N3 C8 54.3(3) .
N6 B1 N3 C8 -70.4(3) .
N1 B1 N3 N4 -120.3(2) .
N6 B1 N3 N4 115.1(2) .
C8 N3 N4 C9 -0.8(3) .
B1 N3 N4 C9 175.01(19) .
N1 B1 N6 C13 64.1(3) .
N3 B1 N6 C13 -172.45(19) .
N1 B1 N6 N7 -134.9(2) .
N3 B1 N6 N7 -11.4(3) .
C13 N6 N7 C14 -1.1(2) .
B1 N6 N7 C14 -164.6(2) .
N1 N2 C3 C4 0.5(3) .
Rh1 N2 C3 C4 -171.93(16) .
N1 N2 C3 C6 179.1(2) .
Rh1 N2 C3 C6 6.7(3) .
N2 C3 C4 C5 -0.2(3) .
C6 C3 C4 C5 -178.7(2) .
N2 N1 C5 C4 0.4(3) .
B1 N1 C5 C4 -178.4(2) .
N2 N1 C5 C7 179.9(2) .
B1 N1 C5 C7 1.1(4) .
C3 C4 C5 N1 -0.1(3) .
C3 C4 C5 C7 -179.6(2) .
N4 N3 C8 N5 1.6(2) .
B1 N3 C8 N5 -173.2(2) .
N4 N3 C8 S1 -175.87(18) .
B1 N3 C8 S1 9.3(4) .
C9 N5 C8 N3 -1.7(2) .
C11 N5 C8 N3 178.5(2) .
C9 N5 C8 S1 176.05(17) .
C11 N5 C8 S1 -3.7(3) .
Rh1 S1 C8 N3 -3.4(3) .
Rh1 S1 C8 N5 179.45(15) .
N3 N4 C9 N5 -0.4(3) .
N3 N4 C9 C10 178.5(2) .
C8 N5 C9 N4 1.3(3) .
C11 N5 C9 N4 -178.9(2) .
C8 N5 C9 C10 -177.5(2) .
C11 N5 C9 C10 2.2(4) .
C8 N5 C11 C12 90.2(3) .
C9 N5 C11 C12 -89.5(3) .
N7 N6 C13 N8 1.5(2) .
B1 N6 C13 N8 164.35(19) .
N7 N6 C13 S2 -178.74(16) .
B1 N6 C13 S2 -15.9(3) .
C14 N8 C13 N6 -1.4(2) .
C16 N8 C13 N6 -176.4(2) .
C14 N8 C13 S2 178.91(17) .
C16 N8 C13 S2 3.8(3) .
N6 N7 C14 N8 0.2(2) .
N6 N7 C14 C15 -179.8(2) .
C13 N8 C14 N7 0.7(3) .
C16 N8 C14 N7 175.6(2) .
C13 N8 C14 C15 -179.3(2) .
C16 N8 C14 C15 -4.4(4) .
C14 N8 C16 C17 -94.6(3) .
C13 N8 C16 C17 79.5(3) .
C24 P1 C18 C19 -171.21(18) .
C30 P1 C18 C19 -56.1(2) .
Rh1 P1 C18 C19 66.93(18) .
C24 P1 C18 C23 65.0(2) .
C30 P1 C18 C23 -179.89(18) .
Rh1 P1 C18 C23 -56.84(19) .
C23 C18 C19 C20 -56.6(3) .
P1 C18 C19 C20 179.70(17) .
C18 C19 C20 C21 57.7(3) .
C19 C20 C21 C22 -56.6(3) .
C20 C21 C22 C23 55.0(3) .
C21 C22 C23 C18 -55.3(3) .
C19 C18 C23 C22 55.7(3) .
P1 C18 C23 C22 -178.3(2) .
C18 P1 C24 C29 175.27(17) .
C30 P1 C24 C29 65.6(2) .
Rh1 P1 C24 C29 -66.02(19) .
C18 P1 C24 C25 43.6(2) .
C30 P1 C24 C25 -66.1(2) .
Rh1 P1 C24 C25 162.27(17) .
C29 C24 C25 C26 56.1(3) .
P1 C24 C25 C26 -171.49(19) .
C24 C25 C26 C27 -54.8(3) .
C25 C26 C27 C28 55.3(3) .
C26 C27 C28 C29 -57.2(3) .
C27 C28 C29 C24 58.5(3) .
C25 C24 C29 C28 -58.1(3) .
P1 C24 C29 C28 166.13(18) .
C18 P1 C30 C31 173.96(17) .
C24 P1 C30 C31 -76.75(19) .
Rh1 P1 C30 C31 54.52(19) .
C18 P1 C30 C35 -57.15(19) .
C24 P1 C30 C35 52.1(2) .
Rh1 P1 C30 C35 -176.60(14) .
C35 C30 C31 C32 56.1(3) .
P1 C30 C31 C32 -172.15(17) .
C30 C31 C32 C33 -56.8(3) .
C31 C32 C33 C34 56.5(3) .
C32 C33 C34 C35 -56.3(3) .
C33 C34 C35 C30 56.5(3) .
C31 C30 C35 C34 -55.9(3) .
P1 C30 C35 C34 173.56(16) .
C38A C39A C40A C40A -175.3(5) 2_577
C38B C39B C40B C40B -35(3) 2_577
